data_7210202
loop_
_publ_author_name
'Lou, Xin-Hua'
'Xu, Chen'
'Li, Hong-Mei'
'Wang, Zhi-Qiang'
'Guo, Hui'
'Xue, Dong-Xu'

_publ_section_title
;
 Metal-directed topological diversity of three fluorescent metal--organic
 frameworks based on a new tetracarboxylate strut
;
_journal_issue 23
_journal_name_full CrystEngComm
_journal_page_first 4606
_journal_paper_doi 10.1039/c3ce40443a
_journal_volume 15
_journal_year 2013
_chemical_formula_sum 'C16 H6 O8 Zn2'
_chemical_formula_weight 456.95
_chemical_name_systematic
;
?
;
_space_group_IT_number 15
_symmetry_cell_setting monoclinic
_symmetry_space_group_name_Hall '-C 2yc'
_symmetry_space_group_name_H-M 'C 1 2/c 1'
_atom_sites_solution_hydrogens geom
_atom_sites_solution_primary direct
_atom_sites_solution_secondary difmap
_audit_creation_method SHELXL-97
_cell_angle_alpha 90.00
_cell_angle_beta 108.105(4)
_cell_angle_gamma 90.00
_cell_formula_units_Z 4
_cell_length_a 12.213(5)
_cell_length_b 14.723(6)
_cell_length_c 8.994(4)
_cell_measurement_reflns_used 2220
_cell_measurement_temperature 296(2)
_cell_measurement_theta_max 27.17
_cell_measurement_theta_min 2.77
_cell_volume 1537.2(11)
_computing_cell_refinement 'Bruker SMART'
_computing_data_collection 'Bruker SMART'
_computing_data_reduction 'Bruker SAINT'
_computing_molecular_graphics 'Bruker SHELXTL'
_computing_publication_material 'Bruker SHELXTL'
_computing_structure_refinement 'SHELXL-97 (Sheldrick, 1997)'
_computing_structure_solution 'SHELXS-97 (Sheldrick, 1990)'
_diffrn_ambient_temperature 296(2)
_diffrn_measured_fraction_theta_full 0.999
_diffrn_measured_fraction_theta_max 0.999
_diffrn_measurement_device_type 'CCD area detector'
_diffrn_measurement_method 'phi and omega scans'
_diffrn_radiation_monochromator graphite
_diffrn_radiation_source 'fine-focus sealed tube'
_diffrn_radiation_type MoK\a
_diffrn_radiation_wavelength 0.71073
_diffrn_reflns_av_R_equivalents 0.0258
_diffrn_reflns_av_sigmaI/netI 0.0244
_diffrn_reflns_limit_h_max 14
_diffrn_reflns_limit_h_min -14
_diffrn_reflns_limit_k_max 17
_diffrn_reflns_limit_k_min -17
_diffrn_reflns_limit_l_max 10
_diffrn_reflns_limit_l_min -10
_diffrn_reflns_number 5276
_diffrn_reflns_theta_full 25.49
_diffrn_reflns_theta_max 25.49
_diffrn_reflns_theta_min 2.77
_diffrn_standards_number 0
_exptl_absorpt_coefficient_mu 3.167
_exptl_absorpt_correction_T_max 0.7221
_exptl_absorpt_correction_T_min 0.5296
_exptl_absorpt_correction_type multi-scan
_exptl_absorpt_process_details sadabs
_exptl_crystal_colour colourless
_exptl_crystal_density_diffrn 1.975
_exptl_crystal_density_method 'not measured'
_exptl_crystal_description block
_exptl_crystal_F_000 904
_exptl_crystal_size_max 0.23
_exptl_crystal_size_mid 0.16
_exptl_crystal_size_min 0.11
_refine_diff_density_max 0.343
_refine_diff_density_min -0.290
_refine_diff_density_rms 0.067
_refine_ls_extinction_method none
_refine_ls_goodness_of_fit_ref 1.052
_refine_ls_hydrogen_treatment constr
_refine_ls_matrix_type full
_refine_ls_number_parameters 121
_refine_ls_number_reflns 1440
_refine_ls_number_restraints 0
_refine_ls_restrained_S_all 1.052
_refine_ls_R_factor_all 0.0278
_refine_ls_R_factor_gt 0.0222
_refine_ls_shift/su_max 0.001
_refine_ls_shift/su_mean 0.000
_refine_ls_structure_factor_coef Fsqd
_refine_ls_weighting_details 'calc w=1/[\s^2^(Fo^2^)+(0.0211P)^2^+2.3128P] where P=(Fo^2^+2Fc^2^)/3'
_refine_ls_weighting_scheme calc
_refine_ls_wR_factor_gt 0.0496
_refine_ls_wR_factor_ref 0.0518
_reflns_number_gt 1260
_reflns_number_total 1440
_reflns_threshold_expression >2sigma(I)
_cod_data_source_file c3ce40443a.txt
_cod_data_source_block bb
_cod_depositor_comments
;
The following automatic conversions were performed:

'_symmetry_cell_setting' value 'Monoclinic' changed to 'monoclinic'
according to /home/saulius/struct/CIF-dictionaries/cif_core.dic
dictionary named 'cif_core.dic' version 2.4.2 from 2011-04-26.

Automatic conversion script
Id: cif_fix_values 1891 2012-01-12 08:04:46Z andrius 
;
_cod_original_cell_volume 1537.1(10)
_cod_original_sg_symbol_H-M C2/c
_cod_database_code 7210202

loop_
_symmetry_equiv_pos_as_xyz
'x, y, z'
'-x, y, -z+1/2'
'x+1/2, y+1/2, z'
'-x+1/2, y+1/2, -z+1/2'
'-x, -y, -z'
'x, -y, z-1/2'
'-x+1/2, -y+1/2, -z'
'x+1/2, -y+1/2, z-1/2'

loop_
_atom_site_label
_atom_site_type_symbol
_atom_site_fract_x
_atom_site_fract_y
_atom_site_fract_z
_atom_site_U_iso_or_equiv
_atom_site_adp_type
_atom_site_occupancy
_atom_site_symmetry_multiplicity
_atom_site_calc_flag
_atom_site_refinement_flags
Zn1 Zn 0.64465(2) -0.462383(17) 0.89715(3) 0.01848(10) Uani 1 1 d .
O1 O 0.59117(16) -0.34309(11) 0.8279(2) 0.0370(5) Uani 1 1 d .
O2 O 0.80689(14) -0.03381(12) 0.87212(19) 0.0267(4) Uani 1 1 d .
O3 O 0.70737(14) 0.02286(11) 0.6432(2) 0.0247(4) Uani 1 1 d .
O4 O 0.56520(15) 0.42228(11) 0.8691(2) 0.0260(4) Uani 1 1 d .
C1 C 0.5000 -0.3048(2) 0.7500 0.0229(8) Uani 1 2 d S
C2 C 0.5000 -0.2029(2) 0.7500 0.0189(7) Uani 1 2 d S
C3 C 0.6028(2) -0.15579(15) 0.7826(3) 0.0183(5) Uani 1 1 d .
H3 H 0.6723 -0.1872 0.8103 0.022 Uiso 1 1 calc R
C4 C 0.6024(2) -0.06116(15) 0.7740(3) 0.0168(5) Uani 1 1 d .
C5 C 0.5000 -0.0114(2) 0.7500 0.0156(7) Uani 1 2 d S
C6 C 0.5000 0.0902(2) 0.7500 0.0179(7) Uani 1 2 d S
C7 C 0.5790(2) 0.13884(16) 0.8685(3) 0.0251(6) Uani 1 1 d .
H7 H 0.6329 0.1077 0.9483 0.030 Uiso 1 1 calc R
C8 C 0.5783(2) 0.23297(16) 0.8692(3) 0.0259(6) Uani 1 1 d .
H8 H 0.6308 0.2643 0.9503 0.031 Uiso 1 1 calc R
C9 C 0.5000 0.2810(2) 0.7500 0.0206(7) Uani 1 2 d S
C10 C 0.5000 0.3830(2) 0.7500 0.0200(7) Uani 1 2 d S
C11 C 0.7130(2) -0.01912(15) 0.7671(3) 0.0177(5) Uani 1 1 d .

loop_
_atom_site_aniso_label
_atom_site_aniso_U_11
_atom_site_aniso_U_22
_atom_site_aniso_U_33
_atom_site_aniso_U_23
_atom_site_aniso_U_13
_atom_site_aniso_U_12
Zn1 0.01692(16) 0.01144(15) 0.02441(16) -0.00042(12) 0.00254(11) 0.00125(11)
O1 0.0279(11) 0.0131(9) 0.0616(14) 0.0055(9) 0.0018(10) 0.0045(8)
O2 0.0174(9) 0.0393(11) 0.0216(9) -0.0022(8) 0.0034(7) -0.0026(8)
O3 0.0210(9) 0.0249(10) 0.0277(9) 0.0056(8) 0.0067(7) -0.0024(7)
O4 0.0313(10) 0.0134(8) 0.0288(10) -0.0038(7) 0.0027(8) -0.0066(8)
C1 0.025(2) 0.0148(18) 0.032(2) 0.000 0.0132(16) 0.000
C2 0.0208(18) 0.0112(17) 0.0235(18) 0.000 0.0053(14) 0.000
C3 0.0151(12) 0.0150(12) 0.0229(12) 0.0000(10) 0.0034(10) 0.0024(9)
C4 0.0178(12) 0.0134(12) 0.0171(11) 0.0000(9) 0.0025(10) -0.0011(9)
C5 0.0178(17) 0.0127(16) 0.0153(16) 0.000 0.0036(13) 0.000
C6 0.0200(18) 0.0120(17) 0.0224(17) 0.000 0.0076(14) 0.000
C7 0.0256(14) 0.0152(12) 0.0264(14) 0.0017(10) -0.0037(11) 0.0011(10)
C8 0.0279(15) 0.0163(13) 0.0247(13) -0.0019(10) -0.0045(11) -0.0024(11)
C9 0.0217(19) 0.0113(16) 0.0277(19) 0.000 0.0063(15) 0.000
C10 0.0218(18) 0.0139(17) 0.0258(18) 0.000 0.0094(15) 0.000
C11 0.0193(12) 0.0113(12) 0.0225(12) -0.0067(9) 0.0065(10) -0.0014(9)

loop_
_atom_type_symbol
_atom_type_description
_atom_type_scat_dispersion_real
_atom_type_scat_dispersion_imag
_atom_type_scat_source
C C 0.0033 0.0016 'International Tables Vol C Tables 4.2.6.8 and 6.1.1.4'
H H 0.0000 0.0000 'International Tables Vol C Tables 4.2.6.8 and 6.1.1.4'
O O 0.0106 0.0060 'International Tables Vol C Tables 4.2.6.8 and 6.1.1.4'
Zn Zn 0.2839 1.4301 'International Tables Vol C Tables 4.2.6.8 and 6.1.1.4'

loop_
_geom_angle_atom_site_label_1
_geom_angle_atom_site_label_2
_geom_angle_atom_site_label_3
_geom_angle
_geom_angle_site_symmetry_1
_geom_angle_site_symmetry_3
O1 Zn1 O4 131.19(8) . 1_545
O1 Zn1 O3 106.43(8) . 4_646
O4 Zn1 O3 109.41(7) 1_545 4_646
O1 Zn1 O2 109.23(8) . 7_647
O4 Zn1 O2 94.96(7) 1_545 7_647
O3 Zn1 O2 101.47(7) 4_646 7_647
C1 O1 Zn1 138.76(19) . .
C11 O2 Zn1 134.42(16) . 7_647
C11 O3 Zn1 114.75(15) . 4_656
C10 O4 Zn1 132.32(17) . 1_565
O1 C1 O1 126.5(3) 2_656 .
O1 C1 C2 116.77(16) 2_656 .
O1 C1 C2 116.77(16) . .
C3 C2 C3 119.8(3) . 2_656
C3 C2 C1 120.09(14) . .
C3 C2 C1 120.09(14) 2_656 .
C2 C3 C4 120.1(2) . .
C2 C3 H3 120.0 . .
C4 C3 H3 120.0 . .
C3 C4 C5 121.1(2) . .
C3 C4 C11 115.2(2) . .
C5 C4 C11 123.1(2) . .
C4 C5 C4 117.2(3) 2_656 .
C4 C5 C6 121.40(14) 2_656 .
C4 C5 C6 121.40(14) . .
C7 C6 C7 118.1(3) . 2_656
C7 C6 C5 120.96(15) . .
C7 C6 C5 120.96(15) 2_656 .
C8 C7 C6 121.0(2) . .
C8 C7 H7 119.5 . .
C6 C7 H7 119.5 . .
C7 C8 C9 120.6(2) . .
C7 C8 H8 119.7 . .
C9 C8 H8 119.7 . .
C8 C9 C8 118.7(3) 2_656 .
C8 C9 C10 120.64(15) 2_656 .
C8 C9 C10 120.64(15) . .
O4 C10 O4 125.3(3) . 2_656
O4 C10 C9 117.33(15) . .
O4 C10 C9 117.33(15) 2_656 .
O2 C11 O3 122.4(2) . .
O2 C11 C4 121.3(2) . .
O3 C11 C4 115.9(2) . .

loop_
_geom_bond_atom_site_label_1
_geom_bond_atom_site_label_2
_geom_bond_distance
_geom_bond_site_symmetry_2
Zn1 O1 1.9094(18) .
Zn1 O4 1.9329(17) 1_545
Zn1 O3 1.9630(18) 4_646
Zn1 O2 1.9739(18) 7_647
O1 C1 1.250(2) .
O2 C11 1.257(3) .
O2 Zn1 1.9739(18) 7_647
O3 C11 1.257(3) .
O3 Zn1 1.9630(18) 4_656
O4 C10 1.260(2) .
O4 Zn1 1.9329(17) 1_565
C1 O1 1.250(2) 2_656
C1 C2 1.501(5) .
C2 C3 1.384(3) .
C2 C3 1.384(3) 2_656
C3 C4 1.395(3) .
C3 H3 0.9300 .
C4 C5 1.407(3) .
C4 C11 1.504(3) .
C5 C4 1.407(3) 2_656
C5 C6 1.495(4) .
C6 C7 1.393(3) .
C6 C7 1.393(3) 2_656
C7 C8 1.386(3) .
C7 H7 0.9300 .
C8 C9 1.388(3) .
C8 H8 0.9300 .
C9 C8 1.388(3) 2_656
C9 C10 1.501(5) .
C10 O4 1.260(2) 2_656

loop_
_geom_torsion_atom_site_label_1
_geom_torsion_atom_site_label_2
_geom_torsion_atom_site_label_3
_geom_torsion_atom_site_label_4
_geom_torsion
_geom_torsion_site_symmetry_1
_geom_torsion_site_symmetry_4
O4 Zn1 O1 C1 -1.3(3) 1_545 .
O3 Zn1 O1 C1 134.6(2) 4_646 .
O2 Zn1 O1 C1 -116.6(2) 7_647 .
Zn1 O1 C1 O1 -9.15(16) . 2_656
Zn1 O1 C1 C2 170.85(16) . .
O1 C1 C2 C3 -156.81(15) 2_656 .
O1 C1 C2 C3 23.19(15) . .
O1 C1 C2 C3 23.19(15) 2_656 2_656
O1 C1 C2 C3 -156.81(15) . 2_656
C3 C2 C3 C4 -3.60(16) 2_656 .
C1 C2 C3 C4 176.40(16) . .
C2 C3 C4 C5 7.3(3) . .
C2 C3 C4 C11 -163.67(18) . .
C3 C4 C5 C4 -3.63(16) . 2_656
C11 C4 C5 C4 166.6(2) . 2_656
C3 C4 C5 C6 176.37(16) . .
C11 C4 C5 C6 -13.4(2) . .
C4 C5 C6 C7 131.82(17) 2_656 .
C4 C5 C6 C7 -48.18(17) . .
C4 C5 C6 C7 -48.18(17) 2_656 2_656
C4 C5 C6 C7 131.82(17) . 2_656
C7 C6 C7 C8 0.56(19) 2_656 .
C5 C6 C7 C8 -179.44(19) . .
C6 C7 C8 C9 -1.1(4) . .
C7 C8 C9 C8 0.56(19) . 2_656
C7 C8 C9 C10 -179.44(19) . .
Zn1 O4 C10 O4 -29.92(13) 1_565 2_656
Zn1 O4 C10 C9 150.08(13) 1_565 .
C8 C9 C10 O4 173.02(16) 2_656 .
C8 C9 C10 O4 -6.98(16) . .
C8 C9 C10 O4 -6.98(16) 2_656 2_656
C8 C9 C10 O4 173.02(16) . 2_656
Zn1 O2 C11 O3 143.80(19) 7_647 .
Zn1 O2 C11 C4 -44.0(3) 7_647 .
Zn1 O3 C11 O2 14.0(3) 4_656 .
Zn1 O3 C11 C4 -158.53(15) 4_656 .
C3 C4 C11 O2 -57.0(3) . .
C5 C4 C11 O2 132.2(2) . .
C3 C4 C11 O3 115.7(2) . .
C5 C4 C11 O3 -55.1(3) . .
